data_7158759
loop_
_publ_author_name
'Xu, Xin-Ming'
'Li, Wenzhong'
'Li, Qiwei'
'Chen, Sen'
'Zhang, Xuesi'
'Yang, Bin'
'Wang, Wei-Li'

_publ_section_title
;
 Manganese(III)-promoted highly stereoselective phosphorylation of acyclic
 tertiary enamides to synthesize <i>E</i>-selective \b-phosphoryl
 enamides.
;
_journal_issue 28
_journal_name_full 'Organic &amp; biomolecular chemistry'
_journal_page_first 5566
_journal_page_last 5574
_journal_paper_doi 10.1039/d2ob00980c
_journal_volume 20
_journal_year 2022
_chemical_formula_moiety 'C34 H28 N O2 P, C3 H7'
_chemical_formula_sum 'C37 H35 N O2 P'
_chemical_formula_weight 556.63
_space_group_crystal_system triclinic
_space_group_IT_number 2
_space_group_name_Hall '-P 1'
_space_group_name_H-M_alt 'P -1'
_atom_sites_solution_hydrogens geom
_audit_creation_date 2021-08-18
_audit_creation_method
;
Olex2 1.3
(compiled 2020.11.12 svn.r5f609507 for OlexSys, GUI svn.r6272)
;
_audit_update_record
;
2022-04-30 deposited with the CCDC.	2022-06-29 downloaded from the CCDC.
;
_cell_angle_alpha 79.0240(10)
_cell_angle_beta 75.1120(10)
_cell_angle_gamma 74.3280(10)
_cell_formula_units_Z 2
_cell_length_a 9.27560(10)
_cell_length_b 10.20610(10)
_cell_length_c 17.1546(2)
_cell_measurement_reflns_used 16425
_cell_measurement_temperature 170.00(10)
_cell_measurement_theta_max 75.1170
_cell_measurement_theta_min 4.9460
_cell_volume 1498.29(3)
_computing_cell_refinement 'CrysAlisPro 1.171.40.67a (Rigaku OD, 2019)'
_computing_data_collection 'CrysAlisPro 1.171.40.67a (Rigaku OD, 2019)'
_computing_data_reduction 'CrysAlisPro 1.171.40.67a (Rigaku OD, 2019)'
_computing_molecular_graphics 'Olex2 1.3 (Dolomanov et al., 2009)'
_computing_publication_material 'Olex2 1.3 (Dolomanov et al., 2009)'
_computing_structure_refinement 'SHELXL 2018/3 (Sheldrick, 2015)'
_computing_structure_solution 'SHELXT 2018/2 (Sheldrick, 2018)'
_diffrn_ambient_environment N~2~
_diffrn_ambient_temperature 170.00(10)
_diffrn_detector 'Hybrid Pixel Array Detector'
_diffrn_detector_area_resol_mean 10.0000
_diffrn_detector_type HyPix
_diffrn_measured_fraction_theta_full 0.993
_diffrn_measured_fraction_theta_max 0.955
_diffrn_measurement_details
;
List of Runs (angles in degrees, time in seconds):

  # Type    Start    End  Width  t~exp~   \w     \q     \k     \f   Frames
#--------------------------------------------------------------------------
  1  \w    -89.00 -12.00   0.50    0.05    --  -47.57 123.00  51.00  154
  2  \w   -104.00 -69.00   0.50    0.05    --  -47.57 149.00-145.00   70
  3  \w   -118.00 -57.00   0.50    0.05    --  -47.57-149.00 168.00  122
  4  \w     32.00  57.00   0.50    0.05    --   47.57-123.00 -28.00   50
  5  \w     69.00  95.00   0.50    0.05    --   47.57 149.00-145.00   52
  6  \w   -146.00-121.00   0.50    0.05    --  -99.00-123.00 -28.00   50
  7  \w    -64.00 -27.00   0.50    0.05    --  -99.00 149.00-145.00   74
  8  \w   -128.00 -69.00   0.50    0.05    --  -99.00 149.00-145.00  118
  9  \w   -103.00 -71.00   0.50    0.05    --  -99.00 123.00  51.00   64
 10  \w    -68.00 -26.00   0.50    0.05    --  -99.00 123.00  51.00   84
 11  \w     81.00 129.00   0.50    0.05    --  103.25-149.00 168.00   96
 12  \w     93.00 126.00   0.50    0.05    --  103.25 123.00  51.00   66
 13  \w     31.00 110.00   0.50    0.05    --  103.25-123.00 -28.00  158
 14  \w    112.00 138.00   0.50    0.05    --  103.25 149.00-145.00   52
 15  \w   -114.00 -74.00   0.50    0.05    --  -47.57-125.00  60.00   80
 16  \w    -22.00  25.00   0.50    0.05    --  -47.57  19.00-120.00   94
 17  \w   -119.00 -50.00   0.50    0.05    --  -47.57 -77.00 -90.00  138
 18  \w     47.00  72.00   0.50    0.05    --   47.57-149.00 168.00   50
 19  \w     46.00 103.00   0.50    0.05    --   47.57  57.00 -90.00  114
 20  \w   -158.00 -74.00   0.50    0.05    --  -99.00-125.00 -60.00  168
 21  \w   -168.00 -86.00   0.50    0.05    --  -99.00 -30.00  30.00  164
 22  \w   -167.00 -85.00   0.50    0.05    --  -99.00 -61.00   0.00  164
 23  \w   -111.00 -84.00   0.50    0.05    --  -99.00 125.00 150.00   54
 24  \w    -56.00 -26.00   0.50    0.05    --  -99.00  61.00 -90.00   60
 25  \w    -68.00 -29.00   0.50    0.05    --  -99.00  61.00 150.00   78
 26  \w   -160.00-121.00   0.50    0.05    --  -99.00-125.00 -90.00   78
 27  \w   -110.00 -84.00   0.50    0.05    --  -99.00-125.00 -90.00   52
 28  \w   -136.00-110.00   0.50    0.05    --  -99.00-149.00 168.00   52
 29  \w    -64.00 -38.00   0.50    0.05    --  -99.00 125.00 150.00   52
 30  \w   -168.00 -85.00   0.50    0.05    --  -99.00 -15.00 120.00  166
 31  \w     42.00  68.00   0.50    0.05    --  103.25 -77.00 -60.00   52
 32  \w    141.00 167.00   0.50    0.05    --  103.25 125.00 150.00   52
 33  \w     82.00 108.00   0.50    0.05    --  103.25 125.00 150.00   52
 34  \w    136.00 169.00   0.50    0.05    --  103.25 125.00   0.00   66
 35  \w     84.00 128.00   0.50    0.05    --  103.25 125.00   0.00   88
 36  \w     33.00 110.00   0.50    0.05    --  103.25-125.00   0.00  154
 37  \w    114.00 152.00   0.50    0.05    --  103.25  15.00   0.00   76
 38  \w     32.00  75.00   0.50    0.05    --  103.25 -61.00-180.00   86
 39  \w     80.00 106.00   0.50    0.05    --  103.25 -77.00 150.00   52
 40  \w     68.00 100.00   0.50    0.05    --  103.25 -94.00 150.00   64
 41  \w     33.00  73.00   0.50    0.05    --  103.25 -77.00 150.00   80
 42  \w     80.00 106.00   0.50    0.05    --  103.25 -77.00 -60.00   52
 43  \w     51.00 111.00   0.50    0.05    --  103.25-125.00-180.00  120
 44  \w     37.00  62.00   0.50    0.05    --  103.25 -61.00-150.00   50
 45  \w     31.00  68.00   0.50    0.05    --  103.25 -61.00 -60.00   74
;
_diffrn_measurement_device 'four-circle diffractometer'
_diffrn_measurement_device_type 'XtaLAB Synergy R, HyPix'
_diffrn_measurement_method '\w scans'
_diffrn_orient_matrix_type 'CrysAlisPro convention (1999,Acta A55,543-557)'
_diffrn_orient_matrix_UB_11 0.0225082000
_diffrn_orient_matrix_UB_12 0.0542590000
_diffrn_orient_matrix_UB_13 -0.0914218000
_diffrn_orient_matrix_UB_21 0.0017882000
_diffrn_orient_matrix_UB_22 -0.1422482000
_diffrn_orient_matrix_UB_23 -0.0187416000
_diffrn_orient_matrix_UB_31 -0.1752799000
_diffrn_orient_matrix_UB_32 0.0426870000
_diffrn_orient_matrix_UB_33 0.0086132000
_diffrn_radiation_monochromator mirror
_diffrn_radiation_probe x-ray
_diffrn_radiation_type 'Cu K\a'
_diffrn_radiation_wavelength 1.54184
_diffrn_reflns_av_R_equivalents 0.0211
_diffrn_reflns_av_unetI/netI 0.0159
_diffrn_reflns_Laue_measured_fraction_full 0.993
_diffrn_reflns_Laue_measured_fraction_max 0.955
_diffrn_reflns_limit_h_max 9
_diffrn_reflns_limit_h_min -11
_diffrn_reflns_limit_k_max 12
_diffrn_reflns_limit_k_min -12
_diffrn_reflns_limit_l_max 21
_diffrn_reflns_limit_l_min -20
_diffrn_reflns_number 19773
_diffrn_reflns_point_group_measured_fraction_full 0.993
_diffrn_reflns_point_group_measured_fraction_max 0.955
_diffrn_reflns_theta_full 67.684
_diffrn_reflns_theta_max 75.079
_diffrn_reflns_theta_min 4.967
_diffrn_source 'Rotating-anode X-ray tube'
_diffrn_source_type 'PhotonJet R (Cu) X-ray Source'
_exptl_absorpt_coefficient_mu 1.069
_exptl_absorpt_correction_T_max 1.00000
_exptl_absorpt_correction_T_min 0.47451
_exptl_absorpt_correction_type multi-scan
_exptl_absorpt_process_details
;
CrysAlisPro 1.171.40.67a (Rigaku Oxford Diffraction, 2019)
Empirical absorption correction using spherical harmonics,
 implemented in SCALE3 ABSPACK scaling algorithm.
;
_exptl_crystal_colour colourless
_exptl_crystal_colour_primary colourless
_exptl_crystal_density_diffrn 1.234
_exptl_crystal_description plate
_exptl_crystal_F_000 590
_exptl_crystal_size_max 0.77
_exptl_crystal_size_mid 0.45
_exptl_crystal_size_min 0.05
_refine_diff_density_max 1.214
_refine_diff_density_min -0.669
_refine_diff_density_rms 0.062
_refine_ls_extinction_method none
_refine_ls_goodness_of_fit_ref 1.052
_refine_ls_hydrogen_treatment constr
_refine_ls_matrix_type full
_refine_ls_number_parameters 371
_refine_ls_number_reflns 5906
_refine_ls_number_restraints 0
_refine_ls_restrained_S_all 1.052
_refine_ls_R_factor_all 0.0555
_refine_ls_R_factor_gt 0.0545
_refine_ls_shift/su_max 0.001
_refine_ls_shift/su_mean 0.000
_refine_ls_structure_factor_coef Fsqd
_refine_ls_weighting_details 'w=1/[\s^2^(Fo^2^)+(0.0867P)^2^+1.2366P] where P=(Fo^2^+2Fc^2^)/3'
_refine_ls_weighting_scheme calc
_refine_ls_wR_factor_gt 0.1527
_refine_ls_wR_factor_ref 0.1537
_reflns_Friedel_coverage 0.000
_reflns_number_gt 5736
_reflns_number_total 5906
_reflns_threshold_expression 'I > 2\s(I)'
_cod_data_source_file d2ob00980c2.cif
_cod_data_source_block tx7033
_cod_depositor_comments 'Adding full bibliography for 7158759.cif.'
_cod_database_code 7158759
_shelx_shelxl_version_number 2018/3
_chemical_oxdiff_formula CHONClP
_shelx_space_group_comment
;
The symmetry employed for this shelxl refinement is uniquely defined
by the following loop, which should always be used as a source of
symmetry information in preference to the above space-group names.
They are only intended as comments.
;
_shelx_estimated_absorpt_t_max 0.948
_shelx_estimated_absorpt_t_min 0.493
_reflns_odcompleteness_completeness 99.42
_reflns_odcompleteness_iscentric 1
_reflns_odcompleteness_theta 66.97
_olex2_refinement_description
;
1. Fixed Uiso
 At 1.2 times of:
  All C(H) groups, All C(H,H) groups, All C(H,H,H) groups
2.a Secondary CH2 refined with riding coordinates:
 C13(H13A,H13B), C40(H40A,H40B), C41(H41A,H41B)
2.b Aromatic/amide H refined with riding coordinates:
 C8(H8), C26(H26), C34(H34), C6(H6), C22(H22), C25(H25), C5(H5), C20(H20),
 C2(H2), C38(H38), C35(H35), C32(H32), C19(H19), C4(H4), C3(H3), C24(H24),
 C23(H23), C16(H16), C36(H36), C28(H28), C18(H18), C31(H31), C37(H37), C17(H17),
  C30(H30), C29(H29)
2.c Idealised Me refined as rotating group:
 C7(H7A,H7B,H7C)
;
_olex2_submission_special_instructions 'No special instructions were received'
_oxdiff_exptl_absorpt_empirical_details
;
Empirical correction (ABSPACK) includes:
- Absorption correction using spherical harmonics
- Frame scaling
;
_oxdiff_exptl_absorpt_empirical_full_max 1.917
_oxdiff_exptl_absorpt_empirical_full_min 0.510

loop_
_space_group_symop_operation_xyz
'x, y, z'
'-x, -y, -z'

loop_
_atom_site_label
_atom_site_type_symbol
_atom_site_fract_x
_atom_site_fract_y
_atom_site_fract_z
_atom_site_U_iso_or_equiv
_atom_site_adp_type
_atom_site_occupancy
_atom_site_site_symmetry_order
_atom_site_calc_flag
_atom_site_refinement_flags_posn
_atom_site_refinement_flags_adp
_atom_site_refinement_flags_occupancy
_atom_site_disorder_assembly
_atom_site_disorder_group
P7 P 0.64921(5) 0.30275(4) 0.85162(3) 0.02115(14) Uani 1 1 d . . . . .
O14 O 0.59361(16) 0.24850(14) 0.93747(8) 0.0293(3) Uani 1 1 d . . . . .
O12 O 0.22141(16) 0.64411(14) 0.65476(8) 0.0287(3) Uani 1 1 d . . . . .
N10 N 0.27629(17) 0.45179(15) 0.74342(9) 0.0213(3) Uani 1 1 d . . . . .
C21 C 0.2740(2) 0.29205(18) 0.87009(10) 0.0214(4) Uani 1 1 d . . . . .
C9 C 0.3630(2) 0.37101(17) 0.80183(10) 0.0201(3) Uani 1 1 d . . . . .
C11 C 0.2716(2) 0.58810(18) 0.71550(11) 0.0226(4) Uani 1 1 d . . . . .
C8 C 0.5117(2) 0.37076(18) 0.78854(10) 0.0216(3) Uani 1 1 d . . . . .
H8 H 0.550787 0.413454 0.737505 0.026 Uiso 1 1 calc R U . . .
C1 C 0.7308(2) 0.44799(18) 0.84454(11) 0.0232(4) Uani 1 1 d . . . . .
C33 C 0.3288(2) 0.66762(18) 0.76101(11) 0.0232(4) Uani 1 1 d . . . . .
C26 C 0.1205(2) 0.3499(2) 0.90255(11) 0.0255(4) Uani 1 1 d . . . . .
H26 H 0.073826 0.436660 0.880373 0.031 Uiso 1 1 calc R U . . .
C34 C 0.2841(2) 0.66692(19) 0.84481(12) 0.0281(4) Uani 1 1 d . . . . .
H34 H 0.216115 0.614432 0.875396 0.034 Uiso 1 1 calc R U . . .
C27 C 0.3616(2) 0.29470(19) 0.63859(11) 0.0253(4) Uani 1 1 d . . . . .
C15 C 0.7922(2) 0.17780(18) 0.79354(11) 0.0244(4) Uani 1 1 d . . . . .
C13 C 0.2270(2) 0.3717(2) 0.69647(11) 0.0252(4) Uani 1 1 d . . . . .
H13A H 0.155409 0.433047 0.665717 0.030 Uiso 1 1 calc R U . . .
H13B H 0.174134 0.306731 0.733656 0.030 Uiso 1 1 calc R U . . .
C6 C 0.6967(2) 0.5129(2) 0.91384(12) 0.0267(4) Uani 1 1 d . . . . .
H6 H 0.637842 0.478530 0.961997 0.032 Uiso 1 1 calc R U . . .
C22 C 0.3400(2) 0.15946(19) 0.90226(12) 0.0283(4) Uani 1 1 d . . . . .
H22 H 0.441096 0.118452 0.880082 0.034 Uiso 1 1 calc R U . . .
C25 C 0.0371(2) 0.2786(2) 0.96779(12) 0.0310(4) Uani 1 1 d . . . . .
H25 H -0.064296 0.318740 0.990017 0.037 Uiso 1 1 calc R U . . .
C5 C 0.7500(2) 0.6285(2) 0.91127(13) 0.0319(4) Uani 1 1 d . . . . .
H5 H 0.727264 0.671378 0.957628 0.038 Uiso 1 1 calc R U . . .
C20 C 0.9333(2) 0.1236(2) 0.81620(12) 0.0291(4) Uani 1 1 d . . . . .
H20 H 0.954980 0.156896 0.857687 0.035 Uiso 1 1 calc R U . . .
C2 C 0.8180(2) 0.5013(2) 0.77207(12) 0.0280(4) Uani 1 1 d . . . . .
H2 H 0.840491 0.459323 0.725403 0.034 Uiso 1 1 calc R U . . .
C38 C 0.4293(2) 0.7475(2) 0.71546(13) 0.0313(4) Uani 1 1 d . . . . .
H38 H 0.456444 0.751152 0.659128 0.038 Uiso 1 1 calc R U . . .
C35 C 0.3406(3) 0.7444(2) 0.88297(13) 0.0323(4) Uani 1 1 d . . . . .
H35 H 0.308212 0.745964 0.938852 0.039 Uiso 1 1 calc R U . . .
C32 C 0.4702(2) 0.3608(2) 0.58654(12) 0.0323(4) Uani 1 1 d . . . . .
H32 H 0.460839 0.453394 0.588016 0.039 Uiso 1 1 calc R U . . .
C19 C 1.0413(2) 0.0197(2) 0.77657(13) 0.0333(4) Uani 1 1 d . . . . .
H19 H 1.134703 -0.016622 0.792014 0.040 Uiso 1 1 calc R U . . .
C4 C 0.8373(2) 0.6800(2) 0.83937(14) 0.0338(4) Uani 1 1 d . . . . .
H4 H 0.873495 0.757213 0.837656 0.041 Uiso 1 1 calc R U . . .
C3 C 0.8707(2) 0.6168(2) 0.77005(13) 0.0327(4) Uani 1 1 d . . . . .
H3 H 0.928885 0.652083 0.721954 0.039 Uiso 1 1 calc R U . . .
C24 C 0.1046(3) 0.1479(2) 0.99989(12) 0.0344(5) Uani 1 1 d . . . . .
H24 H 0.048242 0.100321 1.043404 0.041 Uiso 1 1 calc R U . . .
C23 C 0.2551(3) 0.0882(2) 0.96744(13) 0.0342(5) Uani 1 1 d . . . . .
H23 H 0.300126 0.000416 0.989011 0.041 Uiso 1 1 calc R U . . .
C16 C 0.7621(3) 0.1266(2) 0.73120(14) 0.0367(5) Uani 1 1 d . . . . .
H16 H 0.668459 0.161407 0.715851 0.044 Uiso 1 1 calc R U . . .
C36 C 0.4457(2) 0.8196(2) 0.83755(14) 0.0343(5) Uani 1 1 d . . . . .
H36 H 0.486787 0.868596 0.863321 0.041 Uiso 1 1 calc R U . . .
C28 C 0.3794(3) 0.1564(2) 0.63594(14) 0.0386(5) Uani 1 1 d . . . . .
H28 H 0.309312 0.109927 0.670873 0.046 Uiso 1 1 calc R U . . .
C18 C 1.0107(3) -0.0295(2) 0.71470(14) 0.0379(5) Uani 1 1 d . . . . .
H18 H 1.083543 -0.098384 0.688211 0.045 Uiso 1 1 calc R U . . .
C31 C 0.5919(3) 0.2907(2) 0.53262(13) 0.0391(5) Uani 1 1 d . . . . .
H31 H 0.663756 0.336023 0.498396 0.047 Uiso 1 1 calc R U . . .
C37 C 0.4890(3) 0.8215(2) 0.75401(15) 0.0376(5) Uani 1 1 d . . . . .
H37 H 0.558499 0.872672 0.723617 0.045 Uiso 1 1 calc R U . . .
C17 C 0.8714(3) 0.0238(3) 0.69192(15) 0.0448(6) Uani 1 1 d . . . . .
H17 H 0.850885 -0.009587 0.650084 0.054 Uiso 1 1 calc R U . . .
C30 C 0.6060(3) 0.1531(3) 0.52992(14) 0.0446(6) Uani 1 1 d . . . . .
H30 H 0.686429 0.105985 0.493183 0.054 Uiso 1 1 calc R U . . .
C29 C 0.5010(3) 0.0863(2) 0.58159(15) 0.0488(6) Uani 1 1 d . . . . .
H29 H 0.511323 -0.006442 0.580216 0.059 Uiso 1 1 calc R U . . .
C7 C 1.0744(7) 0.1891(5) 0.4863(4) 0.1192(18) Uani 1 1 d . . . . .
H7A H 1.008829 0.193597 0.450210 0.143 Uiso 1 1 calc R U . . .
H7B H 1.077298 0.105615 0.523382 0.143 Uiso 1 1 calc R U . . .
H7C H 1.176054 0.190874 0.455171 0.143 Uiso 1 1 calc R U . . .
C40 C 1.0156(7) 0.3051(5) 0.5315(4) 0.124(2) Uani 1 1 d . . . . .
H40A H 1.068738 0.290571 0.575369 0.149 Uiso 1 1 calc R U . . .
H40B H 0.907537 0.311666 0.555460 0.149 Uiso 1 1 calc R U . . .
C41 C 1.0347(9) 0.4360(5) 0.4796(3) 0.124(2) Uani 1 1 d . . . . .
H41A H 0.989548 0.445076 0.433181 0.149 Uiso 1 1 calc R U . . .
H41B H 1.143552 0.430501 0.459036 0.149 Uiso 1 1 calc R U . . .

loop_
_atom_site_aniso_label
_atom_site_aniso_U_11
_atom_site_aniso_U_22
_atom_site_aniso_U_33
_atom_site_aniso_U_23
_atom_site_aniso_U_13
_atom_site_aniso_U_12
P7 0.0213(2) 0.0210(2) 0.0205(2) -0.00269(17) -0.00577(17) -0.00260(17)
O14 0.0341(7) 0.0314(7) 0.0221(7) -0.0003(5) -0.0071(5) -0.0088(6)
O12 0.0302(7) 0.0302(7) 0.0215(6) 0.0003(5) -0.0071(5) -0.0011(5)
N10 0.0204(7) 0.0234(7) 0.0197(7) -0.0023(6) -0.0051(6) -0.0039(6)
C21 0.0235(8) 0.0226(8) 0.0199(8) -0.0032(6) -0.0052(7) -0.0072(7)
C9 0.0213(8) 0.0183(8) 0.0197(8) -0.0050(6) -0.0040(6) -0.0017(6)
C11 0.0183(8) 0.0249(9) 0.0196(8) -0.0026(7) -0.0002(6) -0.0005(7)
C8 0.0226(8) 0.0206(8) 0.0192(8) -0.0028(6) -0.0032(6) -0.0019(6)
C1 0.0192(8) 0.0237(8) 0.0258(9) -0.0033(7) -0.0071(7) -0.0012(7)
C33 0.0212(8) 0.0194(8) 0.0255(9) -0.0020(7) -0.0054(7) 0.0008(6)
C26 0.0251(9) 0.0298(9) 0.0219(9) -0.0019(7) -0.0058(7) -0.0071(7)
C34 0.0319(10) 0.0234(9) 0.0271(9) -0.0040(7) -0.0044(8) -0.0047(7)
C27 0.0287(9) 0.0288(9) 0.0189(8) -0.0038(7) -0.0078(7) -0.0047(7)
C15 0.0243(9) 0.0209(8) 0.0263(9) -0.0025(7) -0.0064(7) -0.0020(7)
C13 0.0235(9) 0.0311(9) 0.0225(9) -0.0043(7) -0.0061(7) -0.0073(7)
C6 0.0245(9) 0.0280(9) 0.0266(9) -0.0044(7) -0.0065(7) -0.0027(7)
C22 0.0323(10) 0.0211(9) 0.0319(10) -0.0034(7) -0.0076(8) -0.0066(7)
C25 0.0265(9) 0.0439(11) 0.0244(9) -0.0047(8) -0.0020(7) -0.0144(8)
C5 0.0329(10) 0.0295(10) 0.0363(11) -0.0100(8) -0.0125(8) -0.0035(8)
C20 0.0269(9) 0.0270(9) 0.0330(10) -0.0015(8) -0.0106(8) -0.0034(7)
C2 0.0233(9) 0.0305(10) 0.0282(9) -0.0053(7) -0.0033(7) -0.0041(7)
C38 0.0309(10) 0.0290(10) 0.0304(10) -0.0003(8) -0.0029(8) -0.0069(8)
C35 0.0399(11) 0.0256(9) 0.0309(10) -0.0078(8) -0.0109(8) -0.0011(8)
C32 0.0351(11) 0.0281(10) 0.0284(10) -0.0029(8) -0.0010(8) -0.0046(8)
C19 0.0235(9) 0.0274(10) 0.0412(11) 0.0021(8) -0.0054(8) 0.0011(8)
C4 0.0302(10) 0.0280(10) 0.0468(12) -0.0045(9) -0.0129(9) -0.0085(8)
C3 0.0250(9) 0.0328(10) 0.0376(11) 0.0011(8) -0.0053(8) -0.0075(8)
C24 0.0450(12) 0.0393(11) 0.0245(9) 0.0020(8) -0.0064(8) -0.0244(9)
C23 0.0480(12) 0.0236(9) 0.0339(11) 0.0024(8) -0.0126(9) -0.0140(9)
C16 0.0323(11) 0.0372(11) 0.0413(12) -0.0157(9) -0.0158(9) 0.0057(9)
C36 0.0336(10) 0.0229(9) 0.0497(13) -0.0092(8) -0.0177(9) -0.0007(8)
C28 0.0507(13) 0.0326(11) 0.0335(11) -0.0073(9) -0.0035(9) -0.0148(10)
C18 0.0344(11) 0.0273(10) 0.0430(12) -0.0072(9) -0.0024(9) 0.0037(8)
C31 0.0400(12) 0.0423(12) 0.0253(10) -0.0017(9) 0.0018(9) -0.0039(9)
C37 0.0320(11) 0.0306(10) 0.0501(13) -0.0017(9) -0.0070(9) -0.0113(8)
C17 0.0456(13) 0.0445(13) 0.0446(13) -0.0235(11) -0.0133(10) 0.0046(10)
C30 0.0510(14) 0.0420(12) 0.0293(11) -0.0121(9) 0.0001(10) 0.0055(10)
C29 0.0691(17) 0.0310(11) 0.0419(13) -0.0143(10) -0.0018(12) -0.0071(11)
C7 0.156(5) 0.072(3) 0.126(4) -0.026(3) -0.036(4) -0.005(3)
C40 0.139(5) 0.093(3) 0.166(6) -0.011(4) -0.091(4) -0.022(3)
C41 0.204(6) 0.080(3) 0.103(4) -0.009(3) -0.086(4) -0.010(3)

loop_
_atom_type_symbol
_atom_type_description
_atom_type_scat_dispersion_real
_atom_type_scat_dispersion_imag
_atom_type_scat_source
C C 0.0181 0.0091 'International Tables Vol C Tables 4.2.6.8 and 6.1.1.4'
H H 0.0000 0.0000 'International Tables Vol C Tables 4.2.6.8 and 6.1.1.4'
N N 0.0311 0.0180 'International Tables Vol C Tables 4.2.6.8 and 6.1.1.4'
O O 0.0492 0.0322 'International Tables Vol C Tables 4.2.6.8 and 6.1.1.4'
P P 0.2955 0.4335 'International Tables Vol C Tables 4.2.6.8 and 6.1.1.4'

loop_
_geom_angle_atom_site_label_1
_geom_angle_atom_site_label_2
_geom_angle_atom_site_label_3
_geom_angle
_geom_angle_site_symmetry_1
_geom_angle_site_symmetry_3
_geom_angle_publ_flag
O14 P7 C8 118.19(8) . . ?
O14 P7 C1 111.41(8) . . ?
O14 P7 C15 113.89(8) . . ?
C8 P7 C1 101.83(8) . . ?
C8 P7 C15 102.85(8) . . ?
C15 P7 C1 107.45(8) . . ?
C9 N10 C13 114.84(14) . . ?
C11 N10 C9 124.43(15) . . ?
C11 N10 C13 118.54(15) . . ?
C26 C21 C9 119.76(16) . . ?
C26 C21 C22 118.84(17) . . ?
C22 C21 C9 121.39(16) . . ?
N10 C9 C21 114.14(14) . . ?
C8 C9 N10 118.48(15) . . ?
C8 C9 C21 127.34(16) . . ?
O12 C11 N10 121.14(17) . . ?
O12 C11 C33 120.36(16) . . ?
N10 C11 C33 118.49(15) . . ?
P7 C8 H8 114.2 . . ?
C9 C8 P7 131.53(14) . . ?
C9 C8 H8 114.2 . . ?
C6 C1 P7 117.55(14) . . ?
C6 C1 C2 119.47(17) . . ?
C2 C1 P7 122.87(14) . . ?
C34 C33 C11 123.24(17) . . ?
C34 C33 C38 119.65(18) . . ?
C38 C33 C11 117.10(17) . . ?
C21 C26 H26 119.8 . . ?
C25 C26 C21 120.33(18) . . ?
C25 C26 H26 119.8 . . ?
C33 C34 H34 119.9 . . ?
C35 C34 C33 120.13(19) . . ?
C35 C34 H34 119.9 . . ?
C32 C27 C13 121.12(17) . . ?
C28 C27 C13 120.57(18) . . ?
C28 C27 C32 118.31(18) . . ?
C20 C15 P7 118.66(15) . . ?
C16 C15 P7 122.03(15) . . ?
C16 C15 C20 119.13(18) . . ?
N10 C13 C27 111.74(15) . . ?
N10 C13 H13A 109.3 . . ?
N10 C13 H13B 109.3 . . ?
C27 C13 H13A 109.3 . . ?
C27 C13 H13B 109.3 . . ?
H13A C13 H13B 107.9 . . ?
C1 C6 H6 119.8 . . ?
C5 C6 C1 120.32(18) . . ?
C5 C6 H6 119.8 . . ?
C21 C22 H22 119.8 . . ?
C23 C22 C21 120.42(19) . . ?
C23 C22 H22 119.8 . . ?
C26 C25 H25 119.9 . . ?
C24 C25 C26 120.21(19) . . ?
C24 C25 H25 119.9 . . ?
C6 C5 H5 120.1 . . ?
C6 C5 C4 119.79(19) . . ?
C4 C5 H5 120.1 . . ?
C15 C20 H20 120.0 . . ?
C19 C20 C15 119.96(19) . . ?
C19 C20 H20 120.0 . . ?
C1 C2 H2 120.1 . . ?
C3 C2 C1 119.82(19) . . ?
C3 C2 H2 120.1 . . ?
C33 C38 H38 120.0 . . ?
C37 C38 C33 120.04(19) . . ?
C37 C38 H38 120.0 . . ?
C34 C35 H35 120.0 . . ?
C34 C35 C36 119.92(19) . . ?
C36 C35 H35 120.0 . . ?
C27 C32 H32 119.5 . . ?
C31 C32 C27 121.0(2) . . ?
C31 C32 H32 119.5 . . ?
C20 C19 H19 119.8 . . ?
C18 C19 C20 120.41(19) . . ?
C18 C19 H19 119.8 . . ?
C5 C4 H4 119.9 . . ?
C3 C4 C5 120.29(19) . . ?
C3 C4 H4 119.9 . . ?
C2 C3 C4 120.31(19) . . ?
C2 C3 H3 119.8 . . ?
C4 C3 H3 119.8 . . ?
C25 C24 H24 119.9 . . ?
C23 C24 C25 120.14(18) . . ?
C23 C24 H24 119.9 . . ?
C22 C23 H23 120.0 . . ?
C24 C23 C22 120.01(19) . . ?
C24 C23 H23 120.0 . . ?
C15 C16 H16 119.9 . . ?
C17 C16 C15 120.2(2) . . ?
C17 C16 H16 119.9 . . ?
C35 C36 H36 120.0 . . ?
C37 C36 C35 119.97(19) . . ?
C37 C36 H36 120.0 . . ?
C27 C28 H28 119.7 . . ?
C27 C28 C29 120.6(2) . . ?
C29 C28 H28 119.7 . . ?
C19 C18 H18 120.0 . . ?
C19 C18 C17 119.95(19) . . ?
C17 C18 H18 120.0 . . ?
C32 C31 H31 120.1 . . ?
C30 C31 C32 119.7(2) . . ?
C30 C31 H31 120.1 . . ?
C38 C37 H37 119.9 . . ?
C36 C37 C38 120.2(2) . . ?
C36 C37 H37 119.9 . . ?
C16 C17 H17 119.8 . . ?
C18 C17 C16 120.4(2) . . ?
C18 C17 H17 119.8 . . ?
C31 C30 H30 120.1 . . ?
C29 C30 C31 119.8(2) . . ?
C29 C30 H30 120.1 . . ?
C28 C29 H29 119.8 . . ?
C30 C29 C28 120.5(2) . . ?
C30 C29 H29 119.8 . . ?
H7A C7 H7B 109.5 . . ?
H7A C7 H7C 109.5 . . ?
H7B C7 H7C 109.5 . . ?
C40 C7 H7A 109.5 . . ?
C40 C7 H7B 109.5 . . ?
C40 C7 H7C 109.5 . . ?
C7 C40 H40A 109.1 . . ?
C7 C40 H40B 109.1 . . ?
C7 C40 C41 112.3(6) . . ?
H40A C40 H40B 107.9 . . ?
C41 C40 H40A 109.1 . . ?
C41 C40 H40B 109.1 . . ?
C40 C41 C41 115.8(7) . 2_766 ?
C40 C41 H41A 108.3 . . ?
C40 C41 H41B 108.3 . . ?
C41 C41 H41A 108.3 2_766 . ?
C41 C41 H41B 108.3 2_766 . ?
H41A C41 H41B 107.4 . . ?

loop_
_geom_bond_atom_site_label_1
_geom_bond_atom_site_label_2
_geom_bond_distance
_geom_bond_site_symmetry_2
_geom_bond_publ_flag
P7 O14 1.4815(14) . ?
P7 C8 1.7958(18) . ?
P7 C1 1.8101(19) . ?
P7 C15 1.8082(19) . ?
O12 C11 1.228(2) . ?
N10 C9 1.439(2) . ?
N10 C11 1.375(2) . ?
N10 C13 1.472(2) . ?
C21 C9 1.485(2) . ?
C21 C26 1.397(3) . ?
C21 C22 1.397(3) . ?
C9 C8 1.338(3) . ?
C11 C33 1.495(3) . ?
C8 H8 0.9300 . ?
C1 C6 1.395(3) . ?
C1 C2 1.400(3) . ?
C33 C34 1.389(3) . ?
C33 C38 1.392(3) . ?
C26 H26 0.9300 . ?
C26 C25 1.389(3) . ?
C34 H34 0.9300 . ?
C34 C35 1.388(3) . ?
C27 C13 1.514(3) . ?
C27 C32 1.394(3) . ?
C27 C28 1.384(3) . ?
C15 C20 1.399(3) . ?
C15 C16 1.393(3) . ?
C13 H13A 0.9700 . ?
C13 H13B 0.9700 . ?
C6 H6 0.9300 . ?
C6 C5 1.386(3) . ?
C22 H22 0.9300 . ?
C22 C23 1.395(3) . ?
C25 H25 0.9300 . ?
C25 C24 1.386(3) . ?
C5 H5 0.9300 . ?
C5 C4 1.387(3) . ?
C20 H20 0.9300 . ?
C20 C19 1.393(3) . ?
C2 H2 0.9300 . ?
C2 C3 1.384(3) . ?
C38 H38 0.9300 . ?
C38 C37 1.385(3) . ?
C35 H35 0.9300 . ?
C35 C36 1.390(3) . ?
C32 H32 0.9300 . ?
C32 C31 1.386(3) . ?
C19 H19 0.9300 . ?
C19 C18 1.376(3) . ?
C4 H4 0.9300 . ?
C4 C3 1.386(3) . ?
C3 H3 0.9300 . ?
C24 H24 0.9300 . ?
C24 C23 1.378(3) . ?
C23 H23 0.9300 . ?
C16 H16 0.9300 . ?
C16 C17 1.388(3) . ?
C36 H36 0.9300 . ?
C36 C37 1.383(3) . ?
C28 H28 0.9300 . ?
C28 C29 1.389(3) . ?
C18 H18 0.9300 . ?
C18 C17 1.385(3) . ?
C31 H31 0.9300 . ?
C31 C30 1.384(3) . ?
C37 H37 0.9300 . ?
C17 H17 0.9300 . ?
C30 H30 0.9300 . ?
C30 C29 1.372(4) . ?
C29 H29 0.9300 . ?
C7 H7A 0.9600 . ?
C7 H7B 0.9600 . ?
C7 H7C 0.9600 . ?
C7 C40 1.444(7) . ?
C40 H40A 0.9700 . ?
C40 H40B 0.9700 . ?
C40 C41 1.484(7) . ?
C41 C41 1.507(10) 2_766 ?
C41 H41A 0.9700 . ?
C41 H41B 0.9700 . ?

loop_
_geom_torsion_atom_site_label_1
_geom_torsion_atom_site_label_2
_geom_torsion_atom_site_label_3
_geom_torsion_atom_site_label_4
_geom_torsion
_geom_torsion_site_symmetry_1
_geom_torsion_site_symmetry_2
_geom_torsion_site_symmetry_3
_geom_torsion_site_symmetry_4
_geom_torsion_publ_flag
P7 C1 C6 C5 -177.08(15) . . . . ?
P7 C1 C2 C3 176.85(15) . . . . ?
P7 C15 C20 C19 175.17(15) . . . . ?
P7 C15 C16 C17 -175.47(19) . . . . ?
O14 P7 C8 C9 -7.6(2) . . . . ?
O14 P7 C1 C6 -16.63(17) . . . . ?
O14 P7 C1 C2 167.12(15) . . . . ?
O14 P7 C15 C20 -63.76(17) . . . . ?
O14 P7 C15 C16 111.32(18) . . . . ?
O12 C11 C33 C34 130.67(19) . . . . ?
O12 C11 C33 C38 -48.1(2) . . . . ?
N10 C9 C8 P7 171.03(13) . . . . ?
N10 C11 C33 C34 -49.1(2) . . . . ?
N10 C11 C33 C38 132.16(18) . . . . ?
C21 C9 C8 P7 -11.3(3) . . . . ?
C21 C26 C25 C24 -1.6(3) . . . . ?
C21 C22 C23 C24 0.8(3) . . . . ?
C9 N10 C11 O12 165.43(16) . . . . ?
C9 N10 C11 C33 -14.8(2) . . . . ?
C9 N10 C13 C27 -68.61(19) . . . . ?
C9 C21 C26 C25 -178.30(17) . . . . ?
C9 C21 C22 C23 178.73(17) . . . . ?
C11 N10 C9 C21 130.72(17) . . . . ?
C11 N10 C9 C8 -51.3(2) . . . . ?
C11 N10 C13 C27 95.35(19) . . . . ?
C11 C33 C34 C35 -179.35(17) . . . . ?
C11 C33 C38 C37 -178.68(18) . . . . ?
C8 P7 C1 C6 110.27(15) . . . . ?
C8 P7 C1 C2 -65.97(16) . . . . ?
C8 P7 C15 C20 167.12(15) . . . . ?
C8 P7 C15 C16 -17.80(19) . . . . ?
C1 P7 C8 C9 -129.93(18) . . . . ?
C1 P7 C15 C20 60.13(17) . . . . ?
C1 P7 C15 C16 -124.79(18) . . . . ?
C1 C6 C5 C4 0.2(3) . . . . ?
C1 C2 C3 C4 -0.2(3) . . . . ?
C33 C34 C35 C36 -1.9(3) . . . . ?
C33 C38 C37 C36 -1.9(3) . . . . ?
C26 C21 C9 N10 -37.5(2) . . . . ?
C26 C21 C9 C8 144.79(19) . . . . ?
C26 C21 C22 C23 -2.1(3) . . . . ?
C26 C25 C24 C23 0.3(3) . . . . ?
C34 C33 C38 C37 2.5(3) . . . . ?
C34 C35 C36 C37 2.6(3) . . . . ?
C27 C32 C31 C30 0.3(3) . . . . ?
C27 C28 C29 C30 0.4(4) . . . . ?
C15 P7 C8 C9 118.85(18) . . . . ?
C15 P7 C1 C6 -142.03(14) . . . . ?
C15 P7 C1 C2 41.73(17) . . . . ?
C15 C20 C19 C18 0.5(3) . . . . ?
C15 C16 C17 C18 0.5(4) . . . . ?
C13 N10 C9 C21 -66.39(19) . . . . ?
C13 N10 C9 C8 111.54(18) . . . . ?
C13 N10 C11 O12 3.1(2) . . . . ?
C13 N10 C11 C33 -177.11(15) . . . . ?
C13 C27 C32 C31 -178.88(19) . . . . ?
C13 C27 C28 C29 178.6(2) . . . . ?
C6 C1 C2 C3 0.7(3) . . . . ?
C6 C5 C4 C3 0.3(3) . . . . ?
C22 C21 C9 N10 141.67(17) . . . . ?
C22 C21 C9 C8 -36.0(3) . . . . ?
C22 C21 C26 C25 2.5(3) . . . . ?
C25 C24 C23 C22 0.1(3) . . . . ?
C5 C4 C3 C2 -0.3(3) . . . . ?
C20 C15 C16 C17 -0.4(3) . . . . ?
C20 C19 C18 C17 -0.4(3) . . . . ?
C2 C1 C6 C5 -0.7(3) . . . . ?
C38 C33 C34 C35 -0.6(3) . . . . ?
C35 C36 C37 C38 -0.7(3) . . . . ?
C32 C27 C13 N10 -49.5(2) . . . . ?
C32 C27 C28 C29 -1.2(3) . . . . ?
C32 C31 C30 C29 -1.1(4) . . . . ?
C19 C18 C17 C16 0.0(4) . . . . ?
C16 C15 C20 C19 -0.1(3) . . . . ?
C28 C27 C13 N10 130.73(19) . . . . ?
C28 C27 C32 C31 0.9(3) . . . . ?
C31 C30 C29 C28 0.8(4) . . . . ?
C7 C40 C41 C41 175.4(7) . . . 2_766 ?
